data_4021637
loop_
_publ_author_name
'Albert Padwa'
'Qiu Wang'

_publ_section_title
;
 Rhodium(I)-Catalyzed Nucleophilic Ring-Opening Reactions of
 Oxabicyclo Adducts Derived from the [4 + 2]-Cycloaddition
 of 2-Imido-Substituted Furans
;
_journal_name_full 'Journal of Organic Chemistry'
_journal_page_first 3210
_journal_page_last 3220
_journal_paper_doi 10.1021/jo060238r
_journal_volume 71
_journal_year 2006
_chemical_formula_sum 'C19 H23 N O4'
_chemical_formula_weight 329.38
_chemical_name_systematic
; 
 ? 
;
_space_group_IT_number 14
_symmetry_cell_setting monoclinic
_symmetry_space_group_name_Hall '-P 2ybc'
_symmetry_space_group_name_H-M 'P 1 21/c 1'
_atom_sites_solution_hydrogens geom
_atom_sites_solution_primary direct
_atom_sites_solution_secondary difmap
_audit_creation_method SHELXL-97
_cell_angle_alpha 90.00
_cell_angle_beta 97.520(2)
_cell_angle_gamma 90.00
_cell_formula_units_Z 4
_cell_length_a 10.9426(2)
_cell_length_b 5.48010(10)
_cell_length_c 27.9676(6)
_cell_measurement_reflns_used 5876
_cell_measurement_temperature 100(2)
_cell_measurement_theta_max 66.269
_cell_measurement_theta_min 3.188
_cell_volume 1662.70(6)
_computing_cell_refinement 'Bruker SMART'
_computing_data_collection 'Bruker SMART'
_computing_data_reduction 'Bruker SAINT'
_computing_molecular_graphics 'Bruker SHELXTL'
_computing_publication_material 'Bruker SHELXTL'
_computing_structure_refinement 'SHELXL-97 (Sheldrick, 1997)'
_computing_structure_solution 'SHELXS-97 (Sheldrick, 1990)'
_diffrn_ambient_temperature 100(2)
_diffrn_measured_fraction_theta_full 0.949
_diffrn_measured_fraction_theta_max 0.949
_diffrn_measurement_device_type 'CCD area detector'
_diffrn_measurement_method 'phi and omega scans'
_diffrn_radiation_monochromator graphite
_diffrn_radiation_source 'fine-focus sealed tube'
_diffrn_radiation_type CuK\a
_diffrn_radiation_wavelength 1.54178
_diffrn_reflns_av_R_equivalents 0.0451
_diffrn_reflns_av_sigmaI/netI 0.0352
_diffrn_reflns_limit_h_max 12
_diffrn_reflns_limit_h_min -12
_diffrn_reflns_limit_k_max 6
_diffrn_reflns_limit_k_min -6
_diffrn_reflns_limit_l_max 33
_diffrn_reflns_limit_l_min -29
_diffrn_reflns_number 7487
_diffrn_reflns_theta_full 66.26
_diffrn_reflns_theta_max 66.26
_diffrn_reflns_theta_min 3.19
_exptl_absorpt_coefficient_mu 0.749
_exptl_absorpt_correction_type none
_exptl_crystal_colour colorless
_exptl_crystal_density_diffrn 1.316
_exptl_crystal_density_meas 0
_exptl_crystal_density_method 'not measured'
_exptl_crystal_description rod
_exptl_crystal_F_000 704
_exptl_crystal_size_max 0.35
_exptl_crystal_size_mid 0.12
_exptl_crystal_size_min 0.12
_refine_diff_density_max 0.279
_refine_diff_density_min -0.428
_refine_diff_density_rms 0.078
_refine_ls_extinction_method none
_refine_ls_goodness_of_fit_ref 1.068
_refine_ls_hydrogen_treatment mixed
_refine_ls_matrix_type full
_refine_ls_number_parameters 221
_refine_ls_number_reflns 2779
_refine_ls_number_restraints 0
_refine_ls_restrained_S_all 1.068
_refine_ls_R_factor_all 0.0525
_refine_ls_R_factor_gt 0.0453
_refine_ls_shift/su_max 0.000
_refine_ls_shift/su_mean 0.000
_refine_ls_structure_factor_coef Fsqd
_refine_ls_weighting_details 'calc w=1/[\s^2^(Fo^2^)+(0.1600P)^2^+0.0000P] where P=(Fo^2^+2Fc^2^)/3'
_refine_ls_weighting_scheme calc
_refine_ls_wR_factor_gt 0.1644
_refine_ls_wR_factor_ref 0.1919
_reflns_number_gt 2445
_reflns_number_total 2779
_reflns_threshold_expression >2sigma(I)
_cod_data_source_file jo060238rsi20060206_065121.cif
_cod_depositor_comments
;
The following automatic conversions were performed:
'_symmetry_cell_setting' value 'Monoclinic' changed to 'monoclinic'
according to '/home/saulius/struct/CIF-dictionaries/cif_core.dic'
dictionary named 'cif_core.dic' version 2.4.1 from 2010-06-29.

Automatic conversion script
Id: cif_fix_enum 1527 2010-12-29 10:47:43Z saulius 
;
_cod_original_sg_symbol_H-M 'P 21/c'
_cod_database_code 4021637

loop_
_symmetry_equiv_pos_as_xyz
'x, y, z'
'-x, y+1/2, -z+1/2'
'-x, -y, -z'
'x, -y-1/2, z-1/2'

loop_
_atom_site_label
_atom_site_type_symbol
_atom_site_fract_x
_atom_site_fract_y
_atom_site_fract_z
_atom_site_U_iso_or_equiv
_atom_site_adp_type
_atom_site_occupancy
_atom_site_symmetry_multiplicity
_atom_site_calc_flag
_atom_site_refinement_flags
C1 C 0.39185(17) 0.1647(3) 0.51902(7) 0.0205(5) Uani 1 1 d .
C2 C 0.46531(17) 0.2903(4) 0.56141(6) 0.0219(5) Uani 1 1 d .
H2A H 0.4213 0.4358 0.5714 0.026 Uiso 1 1 calc R
H2B H 0.5474 0.3404 0.5537 0.026 Uiso 1 1 calc R
C3 C 0.47693(17) 0.0951(3) 0.60072(7) 0.0193(4) Uani 1 1 d .
H3 H 0.5453 -0.0179 0.5950 0.023 Uiso 1 1 calc R
C4 C 0.49838(17) 0.1762(3) 0.65293(6) 0.0190(4) Uani 1 1 d .
H4A H 0.5840 0.2356 0.6613 0.023 Uiso 1 1 calc R
H4B H 0.4411 0.3102 0.6584 0.023 Uiso 1 1 calc R
C5 C 0.47585(17) -0.0427(3) 0.68367(7) 0.0203(5) Uani 1 1 d .
H5 H 0.5266 -0.1812 0.6739 0.024 Uiso 1 1 calc R
C6 C 0.33903(16) -0.1220(3) 0.67562(6) 0.0192(4) Uani 1 1 d .
H6 H 0.3346 -0.2898 0.6893 0.023 Uiso 1 1 calc R
C7 C 0.29331(16) -0.1385(3) 0.62214(6) 0.0187(4) Uani 1 1 d .
H7 H 0.2179 -0.2201 0.6118 0.022 Uiso 1 1 calc R
C8 C 0.35644(17) -0.0412(3) 0.58956(6) 0.0174(4) Uani 1 1 d .
C9 C 0.25880(16) 0.0430(3) 0.70234(6) 0.0190(4) Uani 1 1 d .
C10 C 0.20172(16) 0.2517(3) 0.68167(7) 0.0210(5) Uani 1 1 d .
H10 H 0.2094 0.2905 0.6491 0.025 Uiso 1 1 calc R
C11 C 0.13351(17) 0.4046(4) 0.70788(7) 0.0239(5) Uani 1 1 d .
H11 H 0.0949 0.5458 0.6931 0.029 Uiso 1 1 calc R
C12 C 0.12172(18) 0.3514(4) 0.75557(8) 0.0263(5) Uani 1 1 d .
H12 H 0.0758 0.4563 0.7736 0.032 Uiso 1 1 calc R
C13 C 0.17765(18) 0.1434(4) 0.77672(7) 0.0263(5) Uani 1 1 d .
H13 H 0.1700 0.1056 0.8093 0.032 Uiso 1 1 calc R
C14 C 0.24468(18) -0.0093(4) 0.75023(7) 0.0222(5) Uani 1 1 d .
H14 H 0.2817 -0.1522 0.7650 0.027 Uiso 1 1 calc R
C15 C 0.23593(17) -0.1801(3) 0.51189(7) 0.0193(4) Uani 1 1 d .
C16 C 0.12510(16) -0.2472(3) 0.43109(6) 0.0195(5) Uani 1 1 d .
C17 C 0.00078(18) -0.1685(4) 0.44389(7) 0.0282(5) Uani 1 1 d .
H17A H -0.0644 -0.2275 0.4192 0.042 Uiso 1 1 calc R
H17B H -0.0024 0.0100 0.4454 0.042 Uiso 1 1 calc R
H17C H -0.0113 -0.2371 0.4753 0.042 Uiso 1 1 calc R
C18 C 0.14948(19) -0.1436(4) 0.38294(7) 0.0247(5) Uani 1 1 d .
H18A H 0.2311 -0.1959 0.3761 0.037 Uiso 1 1 calc R
H18B H 0.1465 0.0350 0.3841 0.037 Uiso 1 1 calc R
H18C H 0.0865 -0.2030 0.3574 0.037 Uiso 1 1 calc R
C19 C 0.1381(2) -0.5219(4) 0.43107(8) 0.0330(6) Uani 1 1 d .
H19A H 0.2218 -0.5656 0.4253 0.050 Uiso 1 1 calc R
H19B H 0.0784 -0.5915 0.4055 0.050 Uiso 1 1 calc R
H19C H 0.1227 -0.5868 0.4624 0.050 Uiso 1 1 calc R
N1 N 0.32372(14) -0.0260(3) 0.53803(5) 0.0187(4) Uani 1 1 d .
O1 O 0.39108(12) 0.2156(3) 0.47707(5) 0.0236(4) Uani 1 1 d .
O2 O 0.51740(12) 0.0129(2) 0.73321(4) 0.0228(4) Uani 1 1 d .
H2 H 0.5154 -0.1141 0.7499 0.034 Uiso 1 1 calc R
O3 O 0.22407(12) -0.1310(2) 0.46520(5) 0.0217(4) Uani 1 1 d .
O4 O 0.18144(13) -0.3345(2) 0.53165(5) 0.0264(4) Uani 1 1 d .

loop_
_atom_site_aniso_label
_atom_site_aniso_U_11
_atom_site_aniso_U_22
_atom_site_aniso_U_33
_atom_site_aniso_U_23
_atom_site_aniso_U_13
_atom_site_aniso_U_12
C1 0.0200(10) 0.0194(10) 0.0235(10) 0.0013(7) 0.0085(8) 0.0011(7)
C2 0.0242(10) 0.0219(11) 0.0201(10) 0.0004(7) 0.0050(8) -0.0067(7)
C3 0.0206(9) 0.0189(10) 0.0192(10) -0.0028(7) 0.0055(7) -0.0016(7)
C4 0.0177(9) 0.0212(10) 0.0181(10) -0.0037(7) 0.0020(7) -0.0033(7)
C5 0.0210(10) 0.0213(10) 0.0193(10) -0.0042(8) 0.0047(8) 0.0006(7)
C6 0.0219(10) 0.0165(10) 0.0194(10) -0.0006(7) 0.0036(8) -0.0016(7)
C7 0.0162(9) 0.0215(10) 0.0179(10) -0.0006(7) 0.0005(7) -0.0005(7)
C8 0.0210(10) 0.0131(10) 0.0188(9) -0.0014(7) 0.0051(7) 0.0031(7)
C9 0.0180(9) 0.0174(10) 0.0220(10) -0.0017(7) 0.0046(8) -0.0048(7)
C10 0.0193(9) 0.0220(11) 0.0219(10) -0.0005(7) 0.0037(8) -0.0031(7)
C11 0.0214(10) 0.0216(10) 0.0288(11) -0.0001(8) 0.0035(8) -0.0016(8)
C12 0.0215(10) 0.0275(11) 0.0313(11) -0.0074(8) 0.0093(9) -0.0013(8)
C13 0.0277(11) 0.0301(12) 0.0229(10) -0.0005(8) 0.0097(9) -0.0051(8)
C14 0.0212(10) 0.0226(11) 0.0230(10) -0.0001(7) 0.0039(8) -0.0017(7)
C15 0.0206(9) 0.0172(10) 0.0206(10) -0.0012(7) 0.0045(8) 0.0023(7)
C16 0.0217(10) 0.0177(10) 0.0180(9) -0.0023(7) -0.0012(8) -0.0038(7)
C17 0.0225(11) 0.0387(13) 0.0232(11) -0.0032(8) 0.0026(8) 0.0010(8)
C18 0.0307(11) 0.0262(12) 0.0171(10) -0.0030(7) 0.0025(8) -0.0038(8)
C19 0.0428(13) 0.0217(12) 0.0317(12) -0.0044(8) -0.0058(10) 0.0001(9)
N1 0.0192(8) 0.0196(9) 0.0178(8) -0.0015(6) 0.0041(6) -0.0014(6)
O1 0.0260(8) 0.0256(8) 0.0199(7) 0.0014(5) 0.0055(6) -0.0029(5)
O2 0.0254(8) 0.0238(8) 0.0191(7) 0.0006(5) 0.0026(6) -0.0016(5)
O3 0.0232(8) 0.0232(8) 0.0185(7) -0.0025(5) 0.0018(6) -0.0056(5)
O4 0.0320(8) 0.0231(8) 0.0235(8) 0.0012(5) 0.0014(6) -0.0089(6)

loop_
_atom_type_symbol
_atom_type_description
_atom_type_scat_dispersion_real
_atom_type_scat_dispersion_imag
_atom_type_scat_source
C C 0.0181 0.0091 'International Tables Vol C Tables 4.2.6.8 and 6.1.1.4'
H H 0.0000 0.0000 'International Tables Vol C Tables 4.2.6.8 and 6.1.1.4'
N N 0.0311 0.0180 'International Tables Vol C Tables 4.2.6.8 and 6.1.1.4'
O O 0.0492 0.0322 'International Tables Vol C Tables 4.2.6.8 and 6.1.1.4'

loop_
_geom_angle_atom_site_label_1
_geom_angle_atom_site_label_2
_geom_angle_atom_site_label_3
_geom_angle
O1 C1 N1 126.51(18)
O1 C1 C2 126.51(17)
N1 C1 C2 106.98(15)
C1 C2 C3 103.40(15)
C1 C2 H2A 111.1
C3 C2 H2A 111.1
C1 C2 H2B 111.1
C3 C2 H2B 111.1
H2A C2 H2B 109.0
C8 C3 C4 111.40(14)
C8 C3 C2 102.08(14)
C4 C3 C2 118.42(16)
C8 C3 H3 108.2
C4 C3 H3 108.2
C2 C3 H3 108.2
C5 C4 C3 107.36(15)
C5 C4 H4A 110.2
C3 C4 H4A 110.2
C5 C4 H4B 110.2
C3 C4 H4B 110.2
H4A C4 H4B 108.5
O2 C5 C4 109.02(15)
O2 C5 C6 112.27(14)
C4 C5 C6 111.49(16)
O2 C5 H5 108.0
C4 C5 H5 108.0
C6 C5 H5 108.0
C7 C6 C9 112.48(15)
C7 C6 C5 110.38(14)
C9 C6 C5 111.76(15)
C7 C6 H6 107.3
C9 C6 H6 107.3
C5 C6 H6 107.3
C8 C7 C6 121.33(17)
C8 C7 H7 119.3
C6 C7 H7 119.3
C7 C8 N1 128.86(17)
C7 C8 C3 125.14(17)
N1 C8 C3 105.87(14)
C10 C9 C14 117.81(17)
C10 C9 C6 122.70(16)
C14 C9 C6 119.44(16)
C9 C10 C11 121.19(17)
C9 C10 H10 119.4
C11 C10 H10 119.4
C12 C11 C10 120.21(18)
C12 C11 H11 119.9
C10 C11 H11 119.9
C11 C12 C13 119.38(18)
C11 C12 H12 120.3
C13 C12 H12 120.3
C12 C13 C14 120.09(19)
C12 C13 H13 120.0
C14 C13 H13 120.0
C13 C14 C9 121.31(18)
C13 C14 H14 119.3
C9 C14 H14 119.3
O4 C15 O3 127.06(17)
O4 C15 N1 121.70(17)
O3 C15 N1 111.24(15)
O3 C16 C19 111.43(15)
O3 C16 C17 109.09(14)
C19 C16 C17 111.81(17)
O3 C16 C18 102.17(14)
C19 C16 C18 110.18(16)
C17 C16 C18 111.79(16)
C16 C17 H17A 109.5
C16 C17 H17B 109.5
H17A C17 H17B 109.5
C16 C17 H17C 109.5
H17A C17 H17C 109.5
H17B C17 H17C 109.5
C16 C18 H18A 109.5
C16 C18 H18B 109.5
H18A C18 H18B 109.5
C16 C18 H18C 109.5
H18A C18 H18C 109.5
H18B C18 H18C 109.5
C16 C19 H19A 109.5
C16 C19 H19B 109.5
H19A C19 H19B 109.5
C16 C19 H19C 109.5
H19A C19 H19C 109.5
H19B C19 H19C 109.5
C15 N1 C1 126.85(16)
C15 N1 C8 123.17(15)
C1 N1 C8 109.98(15)
C5 O2 H2 109.5
C15 O3 C16 120.96(14)

loop_
_geom_bond_atom_site_label_1
_geom_bond_atom_site_label_2
_geom_bond_distance
C1 O1 1.205(2)
C1 N1 1.426(2)
C1 C2 1.508(3)
C2 C3 1.527(3)
C2 H2A 0.9900
C2 H2B 0.9900
C3 C8 1.512(3)
C3 C4 1.515(2)
C3 H3 1.0000
C4 C5 1.515(3)
C4 H4A 0.9900
C4 H4B 0.9900
C5 O2 1.433(2)
C5 C6 1.547(2)
C5 H5 1.0000
C6 C7 1.516(2)
C6 C9 1.523(2)
C6 H6 1.0000
C7 C8 1.325(3)
C7 H7 0.9500
C8 N1 1.441(2)
C9 C10 1.392(3)
C9 C14 1.398(3)
C10 C11 1.393(3)
C10 H10 0.9500
C11 C12 1.387(3)
C11 H11 0.9500
C12 C13 1.389(3)
C12 H12 0.9500
C13 C14 1.389(3)
C13 H13 0.9500
C14 H14 0.9500
C15 O4 1.210(2)
C15 O3 1.323(2)
C15 N1 1.410(2)
C16 O3 1.490(2)
C16 C19 1.512(3)
C16 C17 1.514(3)
C16 C18 1.517(2)
C17 H17A 0.9800
C17 H17B 0.9800
C17 H17C 0.9800
C18 H18A 0.9800
C18 H18B 0.9800
C18 H18C 0.9800
C19 H19A 0.9800
C19 H19B 0.9800
C19 H19C 0.9800
O2 H2 0.8400

loop_
_geom_hbond_atom_site_label_D
_geom_hbond_atom_site_label_H
_geom_hbond_atom_site_label_A
_geom_hbond_distance_DH
_geom_hbond_distance_HA
_geom_hbond_distance_DA
_geom_hbond_angle_DHA
_geom_hbond_site_symmetry_A
O2 H2 O2 0.84 2.14 2.9375(9) 158.7 2_646

loop_
_geom_torsion_atom_site_label_1
_geom_torsion_atom_site_label_2
_geom_torsion_atom_site_label_3
_geom_torsion_atom_site_label_4
_geom_torsion
O1 C1 C2 C3 -156.00(18)
N1 C1 C2 C3 23.85(18)
C1 C2 C3 C8 -33.12(18)
C1 C2 C3 C4 -155.81(15)
C8 C3 C4 C5 48.8(2)
C2 C3 C4 C5 166.68(16)
C3 C4 C5 O2 169.19(13)
C3 C4 C5 C6 -66.29(19)
O2 C5 C6 C7 170.70(14)
C4 C5 C6 C7 48.0(2)
O2 C5 C6 C9 44.7(2)
C4 C5 C6 C9 -77.94(19)
C9 C6 C7 C8 111.22(19)
C5 C6 C7 C8 -14.4(2)
C6 C7 C8 N1 -175.72(16)
C6 C7 C8 C3 -0.5(3)
C4 C3 C8 C7 -17.6(3)
C2 C3 C8 C7 -144.92(18)
C4 C3 C8 N1 158.60(15)
C2 C3 C8 N1 31.25(18)
C7 C6 C9 C10 -34.7(2)
C5 C6 C9 C10 90.2(2)
C7 C6 C9 C14 147.86(17)
C5 C6 C9 C14 -87.3(2)
C14 C9 C10 C11 0.5(3)
C6 C9 C10 C11 -177.05(17)
C9 C10 C11 C12 0.3(3)
C10 C11 C12 C13 -0.6(3)
C11 C12 C13 C14 0.0(3)
C12 C13 C14 C9 0.8(3)
C10 C9 C14 C13 -1.0(3)
C6 C9 C14 C13 176.59(17)
O4 C15 N1 C1 -178.73(16)
O3 C15 N1 C1 1.4(3)
O4 C15 N1 C8 0.8(3)
O3 C15 N1 C8 -179.14(14)
O1 C1 N1 C15 -4.9(3)
C2 C1 N1 C15 175.22(17)
O1 C1 N1 C8 175.52(17)
C2 C1 N1 C8 -4.34(19)
C7 C8 N1 C15 -21.0(3)
C3 C8 N1 C15 163.05(16)
C7 C8 N1 C1 158.60(19)
C3 C8 N1 C1 -17.37(18)
O4 C15 O3 C16 8.2(3)
N1 C15 O3 C16 -171.85(15)
C19 C16 O3 C15 -61.0(2)
C17 C16 O3 C15 62.9(2)
C18 C16 O3 C15 -178.61(15)
